data_7007790
loop_
_publ_author_name
'Langer, Robert'
'Shi, Weifeng'
'Rothenberger, Alexander'

_publ_section_title
;
 Copper-mediated cleavage of disulfides by tertiary phosphines: a new
 route to As-S anions.
;
_journal_issue 37
_journal_name_full 'Dalton transactions (Cambridge, England : 2003)'
_journal_page_first 4435
_journal_page_last 4437
_journal_paper_doi 10.1039/b610228j
_journal_year 2006
_chemical_formula_sum 'C48 H80 As4 Cu4 P4 S4'
_chemical_formula_weight 1463.08
_chemical_name_systematic
;
?
;
_space_group_IT_number 2
_symmetry_cell_setting triclinic
_symmetry_space_group_name_Hall '-P 1'
_symmetry_space_group_name_H-M 'P -1'
_atom_sites_solution_hydrogens geom
_atom_sites_solution_primary direct
_atom_sites_solution_secondary difmap
_audit_creation_method SHELXL-97
_cell_angle_alpha 63.637(6)
_cell_angle_beta 64.437(6)
_cell_angle_gamma 77.138(6)
_cell_formula_units_Z 1
_cell_length_a 11.8503(9)
_cell_length_b 12.4641(9)
_cell_length_c 12.6238(10)
_cell_measurement_reflns_used 20635
_cell_measurement_temperature 100(2)
_cell_measurement_theta_max 56.51
_cell_measurement_theta_min 3.61
_cell_volume 1506.0(2)
_computing_cell_refinement 'stoe x-area'
_computing_data_collection 'stoe x-area'
_computing_data_reduction 'stoe x-area'
_computing_molecular_graphics 'SHELXL-97 (Sheldrick, 1997)'
_computing_publication_material 'SHELXL-97 (Sheldrick, 1997)'
_computing_structure_refinement 'SHELXL-97 (Sheldrick, 1997)'
_computing_structure_solution 'SHELXS-97 (Sheldrick, 1990)'
_diffrn_ambient_temperature 100(2)
_diffrn_detector_area_resol_mean 6.67
_diffrn_measured_fraction_theta_full 0.942
_diffrn_measured_fraction_theta_max 0.910
_diffrn_measurement_device_type 'stoe ipds 2'
_diffrn_measurement_method rotation
_diffrn_radiation_monochromator graphite
_diffrn_radiation_source 'fine-focus sealed tube'
_diffrn_radiation_type MoK\a
_diffrn_radiation_wavelength 0.71073
_diffrn_reflns_av_R_equivalents 0.0594
_diffrn_reflns_av_sigmaI/netI 0.0684
_diffrn_reflns_limit_h_max 15
_diffrn_reflns_limit_h_min -15
_diffrn_reflns_limit_k_max 16
_diffrn_reflns_limit_k_min -16
_diffrn_reflns_limit_l_max 16
_diffrn_reflns_limit_l_min -16
_diffrn_reflns_number 13441
_diffrn_reflns_theta_full 25.00
_diffrn_reflns_theta_max 28.38
_diffrn_reflns_theta_min 1.82
_exptl_absorpt_coefficient_mu 3.849
_exptl_absorpt_correction_T_max 0.5132
_exptl_absorpt_correction_T_min 0.3914
_exptl_absorpt_correction_type numerical
_exptl_absorpt_process_details x-red32
_exptl_crystal_colour yellow
_exptl_crystal_density_diffrn 1.613
_exptl_crystal_density_method 'not measured'
_exptl_crystal_description block
_exptl_crystal_F_000 740
_exptl_crystal_size_max 0.30
_exptl_crystal_size_mid 0.20
_exptl_crystal_size_min 0.20
_refine_diff_density_max 1.289
_refine_diff_density_min -0.973
_refine_diff_density_rms 0.121
_refine_ls_extinction_method none
_refine_ls_goodness_of_fit_ref 1.053
_refine_ls_hydrogen_treatment constr
_refine_ls_matrix_type full
_refine_ls_number_parameters 291
_refine_ls_number_reflns 6856
_refine_ls_number_restraints 36
_refine_ls_restrained_S_all 1.055
_refine_ls_R_factor_all 0.0727
_refine_ls_R_factor_gt 0.0525
_refine_ls_shift/su_max 0.000
_refine_ls_shift/su_mean 0.000
_refine_ls_structure_factor_coef Fsqd
_refine_ls_weighting_details 'calc w=1/[\s^2^(Fo^2^)+(0.0700P)^2^+2.8279P] where P=(Fo^2^+2Fc^2^)/3'
_refine_ls_weighting_scheme calc
_refine_ls_wR_factor_gt 0.1365
_refine_ls_wR_factor_ref 0.1454
_reflns_number_gt 5150
_reflns_number_total 6856
_reflns_threshold_expression >2sigma(I)
_cod_data_source_file b610228j.txt
_cod_data_source_block 1
_cod_original_sg_symbol_H-M P-1
_cod_database_code 7007790

loop_
_symmetry_equiv_pos_as_xyz
'x, y, z'
'-x, -y, -z'

loop_
_atom_site_label
_atom_site_type_symbol
_atom_site_fract_x
_atom_site_fract_y
_atom_site_fract_z
_atom_site_U_iso_or_equiv
_atom_site_adp_type
_atom_site_occupancy
_atom_site_symmetry_multiplicity
_atom_site_calc_flag
_atom_site_refinement_flags
_atom_site_disorder_assembly
_atom_site_disorder_group
As1 As 0.44323(5) 0.55044(5) 0.14894(5) 0.03120(14) Uani 1 1 d . A .
As2 As 0.65633(6) 0.56268(5) 0.12998(6) 0.03358(15) Uani 1 1 d . . .
Cu1 Cu 0.39385(7) 0.36051(6) 0.16709(6) 0.03329(17) Uani 1 1 d . . .
Cu2 Cu 0.25945(7) 0.63643(7) -0.00914(7) 0.03684(18) Uani 1 1 d . . .
S1 S 0.43168(14) 0.70140(12) -0.02573(13) 0.0329(3) Uani 1 1 d . . .
S2 S 0.75066(14) 0.56903(13) -0.06735(14) 0.0360(3) Uani 1 1 d . . .
C1 C 0.3513(6) 0.6180(6) 0.2793(6) 0.0384(13) Uani 1 1 d . . .
C2 C 0.2757(7) 0.7187(7) 0.2576(6) 0.0497(16) Uani 1 1 d . A .
H2A H 0.2660 0.7580 0.1779 0.060 Uiso 1 1 calc R . .
C3 C 0.2132(9) 0.7638(8) 0.3512(7) 0.066(2) Uani 1 1 d . . .
H3A H 0.1604 0.8338 0.3357 0.079 Uiso 1 1 calc R A .
C4 C 0.2271(9) 0.7072(8) 0.4673(8) 0.068(2) Uani 1 1 d . A .
H4A H 0.1851 0.7394 0.5307 0.082 Uiso 1 1 calc R . .
C5 C 0.3018(8) 0.6040(8) 0.4914(7) 0.062(2) Uani 1 1 d . . .
H5A H 0.3093 0.5638 0.5722 0.074 Uiso 1 1 calc R A .
C6 C 0.3662(7) 0.5591(7) 0.3962(6) 0.0494(16) Uani 1 1 d . A .
H6A H 0.4195 0.4894 0.4109 0.059 Uiso 1 1 calc R . .
C7 C 0.6482(5) 0.7312(5) 0.1026(6) 0.0346(12) Uani 1 1 d . . .
C8 C 0.6655(6) 0.8258(6) -0.0150(6) 0.0406(13) Uani 1 1 d . . .
H8A H 0.6835 0.8103 -0.0880 0.049 Uiso 1 1 calc R . .
C9 C 0.6567(6) 0.9436(6) -0.0263(7) 0.0460(15) Uani 1 1 d . . .
H9A H 0.6693 1.0080 -0.1071 0.055 Uiso 1 1 calc R . .
C10 C 0.6301(8) 0.9668(7) 0.0783(8) 0.0593(19) Uani 1 1 d . . .
H10A H 0.6251 1.0473 0.0696 0.071 Uiso 1 1 calc R . .
C11 C 0.6105(9) 0.8744(7) 0.1960(8) 0.062(2) Uani 1 1 d . . .
H11A H 0.5900 0.8912 0.2687 0.074 Uiso 1 1 calc R . .
C12 C 0.6206(7) 0.7558(6) 0.2090(7) 0.0475(15) Uani 1 1 d . . .
H12A H 0.6088 0.6920 0.2901 0.057 Uiso 1 1 calc R . .
P1 P 0.3356(4) 0.2198(3) 0.3619(3) 0.0423(5) Uiso 0.637(9) 1 d PD A 1
C13 C 0.2687(11) 0.0864(10) 0.3859(11) 0.051(3) Uiso 0.637(9) 1 d PD A 1
H13A H 0.3269 0.0555 0.3204 0.061 Uiso 0.637(9) 1 calc PR A 1
H13B H 0.2624 0.0232 0.4707 0.061 Uiso 0.637(9) 1 calc PR A 1
C14 C 0.1441(13) 0.1087(14) 0.3786(15) 0.075(4) Uiso 0.637(9) 1 d PD A 1
H14A H 0.1161 0.0347 0.3897 0.112 Uiso 0.637(9) 1 calc PR A 1
H14B H 0.1490 0.1712 0.2950 0.112 Uiso 0.637(9) 1 calc PR A 1
H14C H 0.0843 0.1349 0.4463 0.112 Uiso 0.637(9) 1 calc PR A 1
C15 C 0.2198(11) 0.2661(11) 0.4890(11) 0.058(3) Uiso 0.637(9) 1 d PD A 1
H15A H 0.1760 0.1944 0.5621 0.069 Uiso 0.637(9) 1 calc PR A 1
H15B H 0.2645 0.2981 0.5188 0.069 Uiso 0.637(9) 1 calc PR A 1
C16 C 0.1236(14) 0.3589(14) 0.4510(15) 0.068(4) Uiso 0.637(9) 1 d PD A 1
H16A H 0.0715 0.3849 0.5210 0.102 Uiso 0.637(9) 1 calc PR A 1
H16B H 0.0707 0.3245 0.4329 0.102 Uiso 0.637(9) 1 calc PR A 1
H16C H 0.1658 0.4279 0.3744 0.102 Uiso 0.637(9) 1 calc PR A 1
C17 C 0.4600(11) 0.1421(11) 0.4221(12) 0.061(3) Uiso 0.637(9) 1 d PD A 1
H17A H 0.4209 0.0904 0.5140 0.074 Uiso 0.637(9) 1 calc PR A 1
H17B H 0.5098 0.0894 0.3767 0.074 Uiso 0.637(9) 1 calc PR A 1
C18 C 0.5466(14) 0.2236(13) 0.4069(14) 0.059(3) Uiso 0.637(9) 1 d PD A 1
H18A H 0.6028 0.1762 0.4512 0.088 Uiso 0.637(9) 1 calc PR A 1
H18B H 0.4976 0.2819 0.4436 0.088 Uiso 0.637(9) 1 calc PR A 1
H18C H 0.5959 0.2659 0.3158 0.088 Uiso 0.637(9) 1 calc PR A 1
P1' P 0.2970(8) 0.2358(6) 0.3729(5) 0.0423(5) Uiso 0.363(9) 1 d PD A 2
C13' C 0.319(3) 0.0739(15) 0.421(3) 0.090(9) Uiso 0.363(9) 1 d PD A 2
H13C H 0.4098 0.0529 0.4014 0.108 Uiso 0.363(9) 1 calc PR A 2
H13D H 0.2755 0.0352 0.5153 0.108 Uiso 0.363(9) 1 calc PR A 2
C14' C 0.275(5) 0.023(3) 0.361(4) 0.143(16) Uiso 0.363(9) 1 d PD A 2
H14D H 0.2062 -0.0299 0.4269 0.214 Uiso 0.363(9) 1 calc PR A 2
H14E H 0.3439 -0.0226 0.3192 0.214 Uiso 0.363(9) 1 calc PR A 2
H14F H 0.2457 0.0883 0.2977 0.214 Uiso 0.363(9) 1 calc PR A 2
C15' C 0.1304(13) 0.2651(15) 0.4539(18) 0.053(5) Uiso 0.363(9) 1 d PD A 2
H15C H 0.0813 0.2346 0.4271 0.064 Uiso 0.363(9) 1 calc PR A 2
H15D H 0.1067 0.2204 0.5473 0.064 Uiso 0.363(9) 1 calc PR A 2
C16' C 0.097(2) 0.3939(16) 0.426(2) 0.048(5) Uiso 0.363(9) 1 d PD A 2
H16D H 0.0068 0.4076 0.4482 0.073 Uiso 0.363(9) 1 calc PR A 2
H16E H 0.1415 0.4413 0.3353 0.073 Uiso 0.363(9) 1 calc PR A 2
H16F H 0.1216 0.4181 0.4774 0.073 Uiso 0.363(9) 1 calc PR A 2
C17' C 0.3618(18) 0.240(2) 0.483(2) 0.072(7) Uiso 0.363(9) 1 d PD A 2
H17C H 0.3346 0.3176 0.4932 0.086 Uiso 0.363(9) 1 calc PR A 2
H17D H 0.3245 0.1757 0.5685 0.086 Uiso 0.363(9) 1 calc PR A 2
C18' C 0.500(2) 0.227(3) 0.441(3) 0.063(6) Uiso 0.363(9) 1 d PD A 2
H18D H 0.5257 0.2417 0.4978 0.095 Uiso 0.363(9) 1 calc PR A 2
H18E H 0.5385 0.2849 0.3534 0.095 Uiso 0.363(9) 1 calc PR A 2
H18F H 0.5271 0.1455 0.4453 0.095 Uiso 0.363(9) 1 calc PR A 2
P2 P 0.09508(17) 0.74982(16) -0.0397(2) 0.0489(4) Uani 1 1 d D . .
C19 C 0.1163(9) 0.9084(7) -0.1437(11) 0.083(3) Uani 1 1 d D A .
H19A H 0.1350 0.9476 -0.1003 0.100 Uiso 1 1 calc R . .
H19B H 0.1909 0.9152 -0.2226 0.100 Uiso 1 1 calc R . .
C20 C 0.0091(12) 0.9778(9) -0.1820(13) 0.099(4) Uani 1 1 d D . .
H20A H 0.0320 1.0611 -0.2382 0.148 Uiso 1 1 calc R A .
H20B H -0.0649 0.9756 -0.1054 0.148 Uiso 1 1 calc R . .
H20C H -0.0096 0.9418 -0.2274 0.148 Uiso 1 1 calc R . .
C21 C 0.0015(7) 0.6955(7) -0.0854(7) 0.0556(18) Uani 1 1 d D A .
H21A H -0.0260 0.6140 -0.0219 0.067 Uiso 1 1 calc R . .
H21B H -0.0740 0.7486 -0.0873 0.067 Uiso 1 1 calc R . .
C22 C 0.0764(8) 0.6927(9) -0.2144(7) 0.066(2) Uani 1 1 d D . .
H22A H 0.0265 0.6597 -0.2371 0.098 Uiso 1 1 calc R A .
H22B H 0.1525 0.6422 -0.2128 0.098 Uiso 1 1 calc R . .
H22C H 0.0993 0.7742 -0.2778 0.098 Uiso 1 1 calc R . .
C23 C -0.0246(8) 0.7635(10) 0.1115(9) 0.076(3) Uani 1 1 d D A .
H23A H 0.0103 0.8094 0.1367 0.092 Uiso 1 1 calc R . .
H23B H -0.0995 0.8088 0.0954 0.092 Uiso 1 1 calc R . .
C24 C -0.0622(9) 0.6451(10) 0.2182(8) 0.085(3) Uani 1 1 d D . .
H24A H -0.1257 0.6566 0.2943 0.127 Uiso 1 1 calc R A .
H24B H 0.0111 0.6012 0.2369 0.127 Uiso 1 1 calc R . .
H24C H -0.0969 0.5993 0.1938 0.127 Uiso 1 1 calc R . .

loop_
_atom_site_aniso_label
_atom_site_aniso_U_11
_atom_site_aniso_U_22
_atom_site_aniso_U_33
_atom_site_aniso_U_23
_atom_site_aniso_U_13
_atom_site_aniso_U_12
As1 0.0339(3) 0.0268(3) 0.0366(3) -0.0135(2) -0.0158(2) -0.0010(2)
As2 0.0366(3) 0.0296(3) 0.0418(3) -0.0155(2) -0.0215(2) 0.0023(2)
Cu1 0.0376(4) 0.0287(3) 0.0355(3) -0.0122(3) -0.0157(3) -0.0019(3)
Cu2 0.0349(4) 0.0373(4) 0.0468(4) -0.0201(3) -0.0221(3) 0.0046(3)
S1 0.0336(7) 0.0268(6) 0.0410(7) -0.0134(5) -0.0180(6) 0.0020(6)
S2 0.0320(7) 0.0359(7) 0.0454(7) -0.0193(6) -0.0159(6) -0.0012(6)
C1 0.038(3) 0.039(3) 0.038(3) -0.017(2) -0.009(2) -0.009(3)
C2 0.045(4) 0.051(4) 0.041(3) -0.023(3) -0.005(3) 0.005(3)
C3 0.075(6) 0.053(4) 0.054(4) -0.032(4) -0.011(4) 0.021(5)
C4 0.072(6) 0.067(5) 0.053(4) -0.032(4) -0.002(4) -0.007(5)
C5 0.071(5) 0.073(5) 0.046(4) -0.029(4) -0.019(4) -0.006(5)
C6 0.057(4) 0.051(4) 0.036(3) -0.013(3) -0.016(3) -0.009(3)
C7 0.030(3) 0.032(3) 0.048(3) -0.021(2) -0.018(2) 0.004(2)
C8 0.036(3) 0.036(3) 0.056(4) -0.020(3) -0.022(3) 0.001(3)
C9 0.045(4) 0.032(3) 0.064(4) -0.016(3) -0.027(3) -0.002(3)
C10 0.063(5) 0.038(4) 0.090(6) -0.037(4) -0.033(4) 0.009(4)
C11 0.080(6) 0.053(4) 0.068(5) -0.037(4) -0.026(4) -0.006(4)
C12 0.059(4) 0.042(3) 0.050(4) -0.024(3) -0.022(3) -0.001(3)
P2 0.0392(9) 0.0364(9) 0.0777(12) -0.0182(8) -0.0341(9) 0.0022(8)
C19 0.059(5) 0.049(5) 0.158(10) -0.041(6) -0.062(6) 0.010(4)
C20 0.111(9) 0.058(6) 0.140(11) -0.038(6) -0.067(8) 0.011(7)
C21 0.049(4) 0.054(4) 0.069(5) -0.022(4) -0.026(3) -0.006(4)
C22 0.054(4) 0.080(6) 0.058(4) -0.022(4) -0.024(4) 0.002(5)
C23 0.056(5) 0.094(7) 0.100(7) -0.060(6) -0.029(5) 0.007(5)
C24 0.068(6) 0.128(10) 0.066(5) -0.054(6) -0.028(5) 0.021(6)

loop_
_atom_type_symbol
_atom_type_description
_atom_type_scat_dispersion_real
_atom_type_scat_dispersion_imag
_atom_type_scat_source
C C 0.0033 0.0016 'International Tables Vol C Tables 4.2.6.8 and 6.1.1.4'
H H 0.0000 0.0000 'International Tables Vol C Tables 4.2.6.8 and 6.1.1.4'
P P 0.1023 0.0942 'International Tables Vol C Tables 4.2.6.8 and 6.1.1.4'
S S 0.1246 0.1234 'International Tables Vol C Tables 4.2.6.8 and 6.1.1.4'
Cu Cu 0.3201 1.2651 'International Tables Vol C Tables 4.2.6.8 and 6.1.1.4'
As As 0.0499 2.0058 'International Tables Vol C Tables 4.2.6.8 and 6.1.1.4'

loop_
_geom_angle_atom_site_label_1
_geom_angle_atom_site_label_2
_geom_angle_atom_site_label_3
_geom_angle
_geom_angle_site_symmetry_1
_geom_angle_site_symmetry_3
_geom_angle_publ_flag
C1 As1 S1 101.76(19) . . ?
C1 As1 Cu1 123.73(17) . . ?
S1 As1 Cu1 111.65(4) . . ?
C1 As1 As2 97.72(18) . . ?
S1 As1 As2 102.90(4) . . ?
Cu1 As1 As2 116.17(3) . . ?
C7 As2 S2 102.73(18) . . ?
C7 As2 As1 98.61(17) . . ?
S2 As2 As1 95.32(4) . . ?
P1 Cu1 P1' 11.32(18) . . ?
P1 Cu1 S1 111.57(13) . 2_665 ?
P1' Cu1 S1 122.1(2) . 2_665 ?
P1 Cu1 S2 118.01(12) . 2_665 ?
P1' Cu1 S2 108.91(19) . 2_665 ?
S1 Cu1 S2 104.28(6) 2_665 2_665 ?
P1 Cu1 As1 114.73(9) . . ?
P1' Cu1 As1 112.15(14) . . ?
S1 Cu1 As1 107.08(4) 2_665 . ?
S2 Cu1 As1 99.85(4) 2_665 . ?
P2 Cu2 S1 125.52(6) . . ?
P2 Cu2 S2 118.45(6) . 2_665 ?
S1 Cu2 S2 115.69(6) . 2_665 ?
As1 S1 Cu2 94.16(6) . . ?
As1 S1 Cu1 95.51(6) . 2_665 ?
Cu2 S1 Cu1 108.53(6) . 2_665 ?
As2 S2 Cu2 90.89(6) . 2_665 ?
As2 S2 Cu1 109.05(7) . 2_665 ?
Cu2 S2 Cu1 102.21(6) 2_665 2_665 ?
C2 C1 C6 120.5(6) . . ?
C2 C1 As1 121.9(5) . . ?
C6 C1 As1 117.6(5) . . ?
C1 C2 C3 120.2(7) . . ?
C2 C3 C4 120.2(8) . . ?
C5 C4 C3 120.3(7) . . ?
C4 C5 C6 119.5(7) . . ?
C1 C6 C5 119.3(8) . . ?
C8 C7 C12 119.1(6) . . ?
C8 C7 As2 123.7(4) . . ?
C12 C7 As2 117.2(5) . . ?
C7 C8 C9 120.2(6) . . ?
C10 C9 C8 120.3(7) . . ?
C9 C10 C11 120.3(6) . . ?
C10 C11 C12 120.2(7) . . ?
C11 C12 C7 119.8(7) . . ?
C15 P1 C17 103.8(5) . . ?
C15 P1 C13 103.9(6) . . ?
C17 P1 C13 97.9(5) . . ?
C15 P1 Cu1 116.1(4) . . ?
C17 P1 Cu1 116.7(4) . . ?
C13 P1 Cu1 116.1(4) . . ?
C14 C13 P1 114.3(9) . . ?
C16 C15 P1 114.9(9) . . ?
C18 C17 P1 114.4(9) . . ?
C13' P1' C15' 106.5(11) . . ?
C13' P1' C17' 94.6(11) . . ?
C15' P1' C17' 100.5(9) . . ?
C13' P1' Cu1 120.4(10) . . ?
C15' P1' Cu1 118.0(7) . . ?
C17' P1' Cu1 112.8(8) . . ?
C14' C13' P1' 115(2) . . ?
C16' C15' P1' 113.1(13) . . ?
C18' C17' P1' 115.3(15) . . ?
C21 P2 C19 106.5(4) . . ?
C21 P2 C23 101.1(4) . . ?
C19 P2 C23 99.3(5) . . ?
C21 P2 Cu2 116.8(3) . . ?
C19 P2 Cu2 118.6(3) . . ?
C23 P2 Cu2 111.9(3) . . ?
C20 C19 P2 117.1(7) . . ?
C22 C21 P2 109.7(5) . . ?
C24 C23 P2 112.4(7) . . ?

loop_
_geom_bond_atom_site_label_1
_geom_bond_atom_site_label_2
_geom_bond_distance
_geom_bond_site_symmetry_2
_geom_bond_publ_flag
As1 C1 1.970(6) . ?
As1 S1 2.2096(15) . ?
As1 Cu1 2.4533(8) . ?
As1 As2 2.4648(8) . ?
As2 C7 1.958(6) . ?
As2 S2 2.2185(16) . ?
Cu1 P1 2.201(3) . ?
Cu1 P1' 2.262(6) . ?
Cu1 S1 2.3201(17) 2_665 ?
Cu1 S2 2.3450(16) 2_665 ?
Cu2 P2 2.2089(19) . ?
Cu2 S1 2.2542(15) . ?
Cu2 S2 2.3121(16) 2_665 ?
S1 Cu1 2.3201(17) 2_665 ?
S2 Cu2 2.3120(16) 2_665 ?
S2 Cu1 2.3449(16) 2_665 ?
C1 C2 1.362(10) . ?
C1 C6 1.397(9) . ?
C2 C3 1.382(9) . ?
C3 C4 1.382(12) . ?
C4 C5 1.382(13) . ?
C5 C6 1.398(10) . ?
C7 C8 1.387(9) . ?
C7 C12 1.396(8) . ?
C8 C9 1.394(9) . ?
C9 C10 1.366(10) . ?
C10 C11 1.375(12) . ?
C11 C12 1.395(10) . ?
P1 C15 1.833(11) . ?
P1 C17 1.834(11) . ?
P1 C13 1.849(10) . ?
C13 C14 1.476(15) . ?
C15 C16 1.504(15) . ?
C17 C18 1.497(14) . ?
P1' C13' 1.823(15) . ?
P1' C15' 1.829(14) . ?
P1' C17' 1.882(15) . ?
C13' C14' 1.473(19) . ?
C15' C16' 1.482(17) . ?
C17' C18' 1.483(18) . ?
P2 C21 1.804(7) . ?
P2 C19 1.823(8) . ?
P2 C23 1.879(9) . ?
C19 C20 1.505(12) . ?
C21 C22 1.493(10) . ?
C23 C24 1.483(13) . ?
